data_7218474
loop_
_publ_author_name
'Lieffrig, Julien'
'Niassy, Arnode G.'
'Jeannin, Olivier'
'Fourmigu\'e, Marc'

_publ_section_title
;
 Halogen-bonded halide networks from chiral neutral spacers
;
_journal_issue 1
_journal_name_full CrystEngComm
_journal_page_first 50
_journal_paper_doi 10.1039/C4CE01935K
_journal_volume 17
_journal_year 2015
_chemical_absolute_configuration syn
_chemical_formula_moiety 'C26 H12 F8 I2 O2'
_chemical_formula_sum 'C26 H12 F8 I2 O2'
_chemical_formula_weight 762.16
_chemical_name_systematic
;
(1R,2R)-1,2-diphenyl-1,2-bis
(2,3,5,6-tetrafluoro-4-iodophenoxy)ethane
;
_space_group_IT_number 19
_symmetry_cell_setting orthorhombic
_symmetry_space_group_name_Hall 'P 2ac 2ab'
_symmetry_space_group_name_H-M 'P 21 21 21'
_atom_sites_solution_hydrogens geom
_atom_sites_solution_primary direct
_atom_sites_solution_secondary difmap
_audit_creation_method SHELXL-97
_cell_angle_alpha 90.00
_cell_angle_beta 90.00
_cell_angle_gamma 90.00
_cell_formula_units_Z 4
_cell_length_a 8.0352(2)
_cell_length_b 16.1215(3)
_cell_length_c 20.0537(4)
_cell_measurement_reflns_used 10107
_cell_measurement_temperature 293(2)
_cell_measurement_theta_max 27.4971
_cell_measurement_theta_min 3.5752
_cell_volume 2597.75(10)
_computing_cell_refinement 'Dirax/lsq (Duisenberg & Schreurs, 1989-2000)'
_computing_data_collection 'Collect (Bruker AXS BV, 1997-2004)'
_computing_data_reduction 'EvalCCD (Duisenberg & Schreurs 1990-2000)'
_computing_molecular_graphics 'Ortep-3 for Windows (Farrugia, 1997)'
_computing_publication_material 'WinGX publication routines (Farrugia, 1999)'
_computing_structure_refinement 'SHELXL-97 (Sheldrick, 1997)'
_computing_structure_solution 'SIR92 (Altomare et al., 1993)'
_diffrn_ambient_temperature 293(2)
_diffrn_detector_area_resol_mean 9
_diffrn_measured_fraction_theta_full 0.983
_diffrn_measured_fraction_theta_max 0.983
_diffrn_measurement_device '95mm CCD camera on \k-goniostat'
_diffrn_measurement_device_type KappaCCD
_diffrn_measurement_method CCD
_diffrn_radiation_monochromator 'horizonally mounted graphite crystal'
_diffrn_radiation_source 'fine-focus sealed tube'
_diffrn_radiation_type MoK\a
_diffrn_radiation_wavelength 0.71073
_diffrn_reflns_av_R_equivalents 0.0000
_diffrn_reflns_av_sigmaI/netI 0.0213
_diffrn_reflns_limit_h_max 10
_diffrn_reflns_limit_h_min -10
_diffrn_reflns_limit_k_max 20
_diffrn_reflns_limit_k_min -20
_diffrn_reflns_limit_l_max 26
_diffrn_reflns_limit_l_min -25
_diffrn_reflns_number 5860
_diffrn_reflns_theta_full 27.51
_diffrn_reflns_theta_max 27.51
_diffrn_reflns_theta_min 3.01
_exptl_absorpt_coefficient_mu 2.501
_exptl_absorpt_correction_T_max 0.387
_exptl_absorpt_correction_T_min 0.286
_exptl_absorpt_correction_type multi-scan
_exptl_absorpt_process_details
;
  [Sheldrick, G.M. (2002). SADABS Bruker AXS Inc., Madison, Wisconsin, USA]
;
_exptl_crystal_colour colourless
_exptl_crystal_density_diffrn 1.949
_exptl_crystal_density_method 'not measured'
_exptl_crystal_description prism
_exptl_crystal_F_000 1448
_exptl_crystal_size_max 0.87
_exptl_crystal_size_mid 0.43
_exptl_crystal_size_min 0.38
_refine_diff_density_max 1.131
_refine_diff_density_min -0.821
_refine_diff_density_rms 0.083
_refine_ls_abs_structure_details 'Flack H D (1983), Acta Cryst. A39, 876-881'
_refine_ls_abs_structure_Flack 0.06(3)
_refine_ls_extinction_method none
_refine_ls_goodness_of_fit_ref 1.069
_refine_ls_hydrogen_treatment constr
_refine_ls_matrix_type full
_refine_ls_number_parameters 343
_refine_ls_number_reflns 5860
_refine_ls_number_restraints 0
_refine_ls_restrained_S_all 1.069
_refine_ls_R_factor_all 0.0549
_refine_ls_R_factor_gt 0.0475
_refine_ls_shift/su_max 0.001
_refine_ls_shift/su_mean 0.000
_refine_ls_structure_factor_coef Fsqd
_refine_ls_weighting_details 'calc w=1/[\s^2^(Fo^2^)+(0.0558P)^2^+4.9712P] where P=(Fo^2^+2Fc^2^)/3'
_refine_ls_weighting_scheme calc
_refine_ls_wR_factor_gt 0.1216
_refine_ls_wR_factor_ref 0.1269
_reflns_number_gt 5226
_reflns_number_total 5860
_reflns_threshold_expression >2sigma(I)
_cod_data_source_file c4ce01935k1.cif
_cod_data_source_block RR2
_cod_depositor_comments 'Adding full bibliography for 7218474--7218479.cif.'
_cod_database_code 7218474

loop_
_symmetry_equiv_pos_as_xyz
'x, y, z'
'-x+1/2, -y, z+1/2'
'x+1/2, -y+1/2, -z'
'-x, y+1/2, -z+1/2'

loop_
_atom_site_label
_atom_site_type_symbol
_atom_site_fract_x
_atom_site_fract_y
_atom_site_fract_z
_atom_site_U_iso_or_equiv
_atom_site_adp_type
_atom_site_occupancy
_atom_site_symmetry_multiplicity
_atom_site_calc_flag
_atom_site_refinement_flags
I1 I 0.59987(8) 1.13029(3) -0.08162(2) 0.07348(15) Uani 1 1 d .
I2 I 0.59529(8) 0.30105(3) 0.06377(3) 0.08417(19) Uani 1 1 d .
F1 F 0.6976(7) 0.9444(3) -0.1195(2) 0.0841(13) Uani 1 1 d .
F2 F 0.7651(7) 0.8079(2) -0.0495(2) 0.0814(14) Uani 1 1 d .
F3 F 0.5728(6) 1.0971(2) 0.07551(19) 0.0713(10) Uani 1 1 d .
F4 F 0.6052(7) 0.9620(2) 0.14912(17) 0.0699(10) Uani 1 1 d .
F5 F 0.7390(6) 0.4629(3) -0.0069(2) 0.0775(12) Uani 1 1 d .
F6 F 0.7606(6) 0.6210(2) 0.03262(18) 0.0740(11) Uani 1 1 d .
F7 F 0.4720(6) 0.3939(3) 0.1960(2) 0.0767(12) Uani 1 1 d .
F8 F 0.4823(6) 0.5534(3) 0.23288(18) 0.0714(10) Uani 1 1 d .
O1 O 0.6959(6) 0.8077(2) 0.0857(2) 0.0585(10) Uani 1 1 d .
O2 O 0.6249(5) 0.6716(2) 0.1548(2) 0.0525(9) Uani 1 1 d .
C1 C 0.6370(8) 1.0248(4) -0.0234(3) 0.0533(14) Uani 1 1 d .
C2 C 0.6804(9) 0.9494(4) -0.0519(3) 0.0574(14) Uani 1 1 d .
C3 C 0.7025(8) 0.8803(4) -0.0146(3) 0.0539(13) Uani 1 1 d .
C4 C 0.6810(7) 0.8815(3) 0.0549(3) 0.0473(11) Uani 1 1 d .
C5 C 0.6374(7) 0.9561(4) 0.0828(3) 0.0523(13) Uani 1 1 d .
C6 C 0.6206(8) 1.0262(3) 0.0439(3) 0.0521(13) Uani 1 1 d .
C7 C 0.7571(8) 0.8030(3) 0.1543(3) 0.0478(12) Uani 1 1 d .
H7 H 0.6704 0.8219 0.1851 0.057 Uiso 1 1 calc R
C8 C 0.9116(8) 0.8532(3) 0.1643(3) 0.0479(11) Uani 1 1 d .
C9 C 0.9293(9) 0.9018(4) 0.2208(3) 0.0619(16) Uani 1 1 d .
H9 H 0.8428 0.9050 0.2515 0.074 Uiso 1 1 calc R
C10 C 1.0731(11) 0.9451(5) 0.2317(4) 0.080(2) Uani 1 1 d .
H10 H 1.0828 0.9784 0.2694 0.096 Uiso 1 1 calc R
C11 C 1.2048(12) 0.9398(6) 0.1870(4) 0.085(2) Uani 1 1 d .
H11 H 1.3030 0.9687 0.1949 0.102 Uiso 1 1 calc R
C12 C 1.1892(10) 0.8916(6) 0.1309(4) 0.078(2) Uani 1 1 d .
H12 H 1.2766 0.8886 0.1006 0.093 Uiso 1 1 calc R
C13 C 1.0450(9) 0.8474(4) 0.1190(3) 0.0615(16) Uani 1 1 d .
H13 H 1.0361 0.8141 0.0813 0.074 Uiso 1 1 calc R
C14 C 0.7890(8) 0.7097(3) 0.1646(3) 0.0479(12) Uani 1 1 d .
H14 H 0.8658 0.6896 0.1302 0.057 Uiso 1 1 calc R
C15 C 0.8578(7) 0.6902(3) 0.2320(3) 0.0497(12) Uani 1 1 d .
C16 C 0.7616(10) 0.6879(4) 0.2888(3) 0.0600(15) Uani 1 1 d .
H16 H 0.6478 0.6977 0.2854 0.072 Uiso 1 1 calc R
C17 C 0.8294(12) 0.6715(5) 0.3502(4) 0.074(2) Uani 1 1 d .
H17 H 0.7615 0.6713 0.3877 0.088 Uiso 1 1 calc R
C18 C 0.9929(13) 0.6557(5) 0.3567(5) 0.083(2) Uani 1 1 d .
H18 H 1.0370 0.6427 0.3983 0.099 Uiso 1 1 calc R
C19 C 1.0942(13) 0.6589(6) 0.3018(4) 0.088(2) Uani 1 1 d .
H19 H 1.2080 0.6499 0.3063 0.105 Uiso 1 1 calc R
C20 C 1.0265(10) 0.6754(5) 0.2396(4) 0.0733(19) Uani 1 1 d .
H20 H 1.0956 0.6766 0.2024 0.088 Uiso 1 1 calc R
C21 C 0.6262(8) 0.5906(3) 0.1351(3) 0.0480(12) Uani 1 1 d .
C22 C 0.6881(8) 0.5640(4) 0.0743(3) 0.0538(13) Uani 1 1 d .
C23 C 0.6774(9) 0.4833(4) 0.0546(3) 0.0548(14) Uani 1 1 d .
C24 C 0.6075(8) 0.4242(3) 0.0943(3) 0.0537(13) Uani 1 1 d .
C25 C 0.5427(8) 0.4501(4) 0.1548(3) 0.0534(13) Uani 1 1 d .
C26 C 0.5518(7) 0.5317(4) 0.1747(3) 0.0494(12) Uani 1 1 d .

loop_
_atom_site_aniso_label
_atom_site_aniso_U_11
_atom_site_aniso_U_22
_atom_site_aniso_U_33
_atom_site_aniso_U_23
_atom_site_aniso_U_13
_atom_site_aniso_U_12
I1 0.0872(3) 0.0608(2) 0.0724(3) 0.0136(2) -0.0028(3) -0.0025(2)
I2 0.0845(3) 0.0441(2) 0.1240(4) -0.0200(2) 0.0076(3) -0.0078(2)
F1 0.121(4) 0.083(3) 0.048(2) -0.004(2) 0.011(2) -0.004(3)
F2 0.145(4) 0.0304(15) 0.069(2) -0.0074(16) -0.035(3) -0.003(2)
F3 0.097(3) 0.0472(17) 0.069(2) -0.0078(16) 0.005(2) 0.0156(19)
F4 0.099(3) 0.061(2) 0.0500(17) -0.0069(15) 0.004(2) 0.019(2)
F5 0.097(3) 0.069(2) 0.066(2) -0.020(2) 0.021(2) -0.010(2)
F6 0.114(3) 0.055(2) 0.0536(19) 0.0043(17) 0.018(2) -0.022(2)
F7 0.093(3) 0.059(2) 0.078(2) 0.0144(19) 0.011(2) -0.026(2)
F8 0.092(3) 0.065(2) 0.057(2) -0.0017(18) 0.020(2) -0.013(2)
O1 0.083(3) 0.0369(18) 0.056(2) -0.0021(18) -0.013(2) -0.0036(19)
O2 0.058(2) 0.0371(17) 0.062(2) -0.0018(15) -0.0012(19) -0.0032(16)
C1 0.056(4) 0.044(3) 0.060(3) 0.006(2) 0.002(3) -0.005(2)
C2 0.062(4) 0.067(4) 0.043(3) -0.002(3) -0.001(3) -0.005(3)
C3 0.062(3) 0.047(3) 0.053(3) -0.012(3) 0.000(3) 0.001(3)
C4 0.049(3) 0.038(2) 0.055(3) 0.000(2) -0.004(2) -0.006(2)
C5 0.058(3) 0.050(3) 0.049(3) -0.004(2) 0.001(3) 0.002(2)
C6 0.049(3) 0.041(2) 0.067(3) -0.007(2) -0.003(3) 0.006(2)
C7 0.064(3) 0.037(2) 0.042(3) -0.002(2) -0.006(2) -0.003(2)
C8 0.056(3) 0.040(2) 0.048(3) -0.0030(19) -0.003(3) -0.001(2)
C9 0.077(5) 0.054(3) 0.055(3) -0.015(3) 0.008(3) -0.007(3)
C10 0.081(5) 0.074(4) 0.084(5) -0.031(4) 0.001(4) -0.020(4)
C11 0.078(5) 0.098(6) 0.080(5) -0.008(4) -0.002(4) -0.036(5)
C12 0.064(4) 0.101(6) 0.069(4) -0.002(4) 0.010(4) -0.021(4)
C13 0.068(4) 0.065(4) 0.052(3) -0.007(3) 0.005(3) -0.009(3)
C14 0.058(3) 0.036(2) 0.049(3) -0.006(2) -0.001(2) -0.003(2)
C15 0.054(3) 0.037(2) 0.058(3) -0.005(2) 0.000(2) 0.002(2)
C16 0.078(4) 0.049(3) 0.052(3) -0.005(3) 0.004(3) 0.003(3)
C17 0.098(6) 0.066(4) 0.056(4) -0.006(3) 0.005(4) 0.000(4)
C18 0.108(7) 0.069(5) 0.072(5) 0.000(4) -0.018(5) 0.014(4)
C19 0.081(5) 0.097(6) 0.086(5) -0.008(4) -0.026(5) 0.033(5)
C20 0.071(4) 0.074(5) 0.075(5) -0.005(4) -0.006(4) 0.017(4)
C21 0.054(3) 0.039(2) 0.051(3) -0.001(2) -0.005(2) -0.002(2)
C22 0.066(3) 0.043(3) 0.053(3) 0.008(2) 0.003(3) -0.011(3)
C23 0.064(3) 0.047(3) 0.053(3) -0.006(3) 0.009(3) 0.006(3)
C24 0.048(3) 0.035(2) 0.078(4) -0.004(2) 0.002(3) -0.006(2)
C25 0.062(3) 0.042(3) 0.056(3) 0.005(2) 0.000(3) -0.011(2)
C26 0.052(3) 0.046(3) 0.050(3) 0.000(2) 0.001(2) -0.003(2)

loop_
_atom_type_symbol
_atom_type_description
_atom_type_scat_dispersion_real
_atom_type_scat_dispersion_imag
_atom_type_scat_source
C C 0.0033 0.0016 'International Tables Vol C Tables 4.2.6.8 and 6.1.1.4'
H H 0.0000 0.0000 'International Tables Vol C Tables 4.2.6.8 and 6.1.1.4'
O O 0.0106 0.0060 'International Tables Vol C Tables 4.2.6.8 and 6.1.1.4'
F F 0.0171 0.0103 'International Tables Vol C Tables 4.2.6.8 and 6.1.1.4'
I I -0.4742 1.8119 'International Tables Vol C Tables 4.2.6.8 and 6.1.1.4'

loop_
_geom_angle_atom_site_label_1
_geom_angle_atom_site_label_2
_geom_angle_atom_site_label_3
_geom_angle
C4 O1 C7 120.5(4)
C21 O2 C14 115.6(4)
C6 C1 C2 116.7(5)
C6 C1 I1 122.0(5)
C2 C1 I1 121.3(5)
C3 C2 F1 119.1(6)
C3 C2 C1 121.7(6)
F1 C2 C1 119.1(6)
C2 C3 C4 121.5(5)
C2 C3 F2 116.1(5)
C4 C3 F2 122.2(5)
O1 C4 C5 127.5(5)
O1 C4 C3 115.7(5)
C5 C4 C3 116.6(5)
F4 C5 C4 120.6(5)
F4 C5 C6 118.5(5)
C4 C5 C6 120.8(5)
C1 C6 F3 120.3(5)
C1 C6 C5 122.6(5)
F3 C6 C5 116.9(5)
O1 C7 C8 112.2(5)
O1 C7 C14 103.4(4)
C8 C7 C14 111.9(5)
O1 C7 H7 109.7
C8 C7 H7 109.7
C14 C7 H7 109.7
C9 C8 C13 119.1(6)
C9 C8 C7 120.1(6)
C13 C8 C7 120.7(5)
C10 C9 C8 120.5(7)
C10 C9 H9 119.8
C8 C9 H9 119.8
C9 C10 C11 120.5(7)
C9 C10 H10 119.8
C11 C10 H10 119.8
C12 C11 C10 119.6(7)
C12 C11 H11 120.2
C10 C11 H11 120.2
C11 C12 C13 120.7(7)
C11 C12 H12 119.7
C13 C12 H12 119.7
C12 C13 C8 119.6(6)
C12 C13 H13 120.2
C8 C13 H13 120.2
O2 C14 C15 111.4(5)
O2 C14 C7 104.0(5)
C15 C14 C7 112.8(4)
O2 C14 H14 109.5
C15 C14 H14 109.5
C7 C14 H14 109.5
C16 C15 C20 116.9(6)
C16 C15 C14 123.1(5)
C20 C15 C14 120.0(6)
C17 C16 C15 121.7(7)
C17 C16 H16 119.2
C15 C16 H16 119.2
C18 C17 C16 120.8(8)
C18 C17 H17 119.6
C16 C17 H17 119.6
C17 C18 C19 119.7(9)
C17 C18 H18 120.1
C19 C18 H18 120.1
C18 C19 C20 119.8(9)
C18 C19 H19 120.1
C20 C19 H19 120.1
C15 C20 C19 121.1(8)
C15 C20 H20 119.4
C19 C20 H20 119.4
O2 C21 C26 119.3(5)
O2 C21 C22 123.7(5)
C26 C21 C22 116.8(5)
C23 C22 F6 119.3(6)
C23 C22 C21 121.9(5)
F6 C22 C21 118.8(5)
C22 C23 C24 121.6(6)
C22 C23 F5 117.9(6)
C24 C23 F5 120.5(5)
C23 C24 C25 117.1(5)
C23 C24 I2 121.0(5)
C25 C24 I2 121.8(4)
F7 C25 C26 119.0(6)
F7 C25 C24 119.5(5)
C26 C25 C24 121.5(5)
F8 C26 C21 120.3(5)
F8 C26 C25 118.7(5)
C21 C26 C25 120.9(5)

loop_
_geom_bond_atom_site_label_1
_geom_bond_atom_site_label_2
_geom_bond_distance
I1 C1 2.084(6)
I2 C24 2.080(5)
F1 C2 1.364(7)
F2 C3 1.451(7)
F3 C6 1.361(6)
F4 C5 1.358(7)
F5 C23 1.370(7)
F6 C22 1.373(6)
F7 C25 1.351(7)
F8 C26 1.339(7)
O1 C4 1.346(7)
O1 C7 1.463(7)
O2 C21 1.364(6)
O2 C14 1.468(7)
C1 C6 1.357(9)
C1 C2 1.388(9)
C2 C3 1.354(9)
C3 C4 1.403(8)
C4 C5 1.373(8)
C5 C6 1.380(8)
C7 C8 1.494(8)
C7 C14 1.540(7)
C7 H7 0.9800
C8 C9 1.385(8)
C8 C13 1.408(9)
C9 C10 1.368(11)
C9 H9 0.9300
C10 C11 1.391(12)
C10 H10 0.9300
C11 C12 1.372(12)
C11 H11 0.9300
C12 C13 1.380(10)
C12 H12 0.9300
C13 H13 0.9300
C14 C15 1.493(8)
C14 H14 0.9800
C15 C16 1.378(9)
C15 C20 1.385(10)
C16 C17 1.372(11)
C16 H16 0.9300
C17 C18 1.345(12)
C17 H17 0.9300
C18 C19 1.369(14)
C18 H18 0.9300
C19 C20 1.387(11)
C19 H19 0.9300
C20 H20 0.9300
C21 C26 1.375(8)
C21 C22 1.385(9)
C22 C23 1.362(8)
C23 C24 1.362(9)
C24 C25 1.385(9)
C25 C26 1.377(8)

loop_
_geom_torsion_atom_site_label_1
_geom_torsion_atom_site_label_2
_geom_torsion_atom_site_label_3
_geom_torsion_atom_site_label_4
_geom_torsion
C6 C1 C2 C3 1.2(10)
I1 C1 C2 C3 -179.0(5)
C6 C1 C2 F1 179.6(6)
I1 C1 C2 F1 -0.6(9)
F1 C2 C3 C4 -177.9(6)
C1 C2 C3 C4 0.5(10)
F1 C2 C3 F2 8.0(9)
C1 C2 C3 F2 -173.6(6)
C7 O1 C4 C5 -34.6(9)
C7 O1 C4 C3 149.8(5)
C2 C3 C4 O1 175.9(6)
F2 C3 C4 O1 -10.4(8)
C2 C3 C4 C5 -0.3(9)
F2 C3 C4 C5 173.5(5)
O1 C4 C5 F4 0.8(10)
C3 C4 C5 F4 176.4(5)
O1 C4 C5 C6 -177.3(6)
C3 C4 C5 C6 -1.7(9)
C2 C1 C6 F3 -177.8(6)
I1 C1 C6 F3 2.4(8)
C2 C1 C6 C5 -3.2(9)
I1 C1 C6 C5 177.0(5)
F4 C5 C6 C1 -174.5(6)
C4 C5 C6 C1 3.6(10)
F4 C5 C6 F3 0.2(9)
C4 C5 C6 F3 178.3(5)
C4 O1 C7 C8 -48.0(7)
C4 O1 C7 C14 -168.7(5)
O1 C7 C8 C9 136.9(6)
C14 C7 C8 C9 -107.4(6)
O1 C7 C8 C13 -47.4(8)
C14 C7 C8 C13 68.3(7)
C13 C8 C9 C10 1.4(10)
C7 C8 C9 C10 177.2(7)
C8 C9 C10 C11 -1.2(13)
C9 C10 C11 C12 1.0(15)
C10 C11 C12 C13 -0.9(15)
C11 C12 C13 C8 1.1(13)
C9 C8 C13 C12 -1.4(10)
C7 C8 C13 C12 -177.1(7)
C21 O2 C14 C15 -83.2(6)
C21 O2 C14 C7 155.0(4)
O1 C7 C14 O2 -60.7(5)
C8 C7 C14 O2 178.4(4)
O1 C7 C14 C15 178.4(5)
C8 C7 C14 C15 57.5(6)
O2 C14 C15 C16 -39.1(7)
C7 C14 C15 C16 77.5(7)
O2 C14 C15 C20 142.4(6)
C7 C14 C15 C20 -101.0(7)
C20 C15 C16 C17 -0.1(10)
C14 C15 C16 C17 -178.6(6)
C15 C16 C17 C18 -1.1(12)
C16 C17 C18 C19 2.3(13)
C17 C18 C19 C20 -2.2(14)
C16 C15 C20 C19 0.2(11)
C14 C15 C20 C19 178.7(7)
C18 C19 C20 C15 1.0(13)
C14 O2 C21 C26 119.8(6)
C14 O2 C21 C22 -65.2(7)
O2 C21 C22 C23 -175.7(6)
C26 C21 C22 C23 -0.5(10)
O2 C21 C22 F6 3.6(9)
C26 C21 C22 F6 178.8(6)
F6 C22 C23 C24 179.6(6)
C21 C22 C23 C24 -1.1(11)
F6 C22 C23 F5 -0.6(10)
C21 C22 C23 F5 178.7(6)
C22 C23 C24 C25 2.0(10)
F5 C23 C24 C25 -177.7(6)
C22 C23 C24 I2 -179.2(5)
F5 C23 C24 I2 1.1(9)
C23 C24 C25 F7 -180.0(6)
I2 C24 C25 F7 1.3(9)
C23 C24 C25 C26 -1.4(10)
I2 C24 C25 C26 179.8(5)
O2 C21 C26 F8 -1.7(9)
C22 C21 C26 F8 -177.0(6)
O2 C21 C26 C25 176.4(6)
C22 C21 C26 C25 1.1(9)
F7 C25 C26 F8 -3.4(9)
C24 C25 C26 F8 178.0(6)
F7 C25 C26 C21 178.4(6)
C24 C25 C26 C21 -0.1(10)
